data_1515817
loop_
_publ_author_name
'Krauss, Hannes'
'Bal\'azs, Gabor'
'Bodensteiner, Michael'
'Scheer, Manfred'

_publ_section_title
;
 The potential of a cyclo-As5 ligand complex in coordination chemistry
;
_journal_issue 3
_journal_name_full 'Chemical Science'
_journal_page_first 337
_journal_paper_doi 10.1039/c0sc00254b
_journal_volume 1
_journal_year 2010
_chemical_compound_source 'see text'
_chemical_formula_moiety 'C12 H18 As5 Cl3 Cu3 Fe N'
_chemical_formula_sum 'C12 H18 As5 Cl3 Cu3 Fe N'
_chemical_formula_weight 903.72
_chemical_name_systematic ?
_space_group_IT_number 14
_symmetry_cell_setting monoclinic
_symmetry_Int_Tables_number 14
_symmetry_space_group_name_Hall '-P 2ybc'
_symmetry_space_group_name_H-M 'P 1 21/c 1'
_atom_sites_solution_hydrogens geom
_atom_sites_solution_primary direct
_atom_sites_solution_secondary difmap
_cell_angle_alpha 90
_cell_angle_beta 90.00(2)
_cell_angle_gamma 90
_cell_formula_units_Z 4
_cell_length_a 11.660(3)
_cell_length_b 21.626(6)
_cell_length_c 8.490(2)
_cell_measurement_reflns_used 641
_cell_measurement_temperature 123(1)
_cell_measurement_theta_max 32.6304
_cell_measurement_theta_min 2.5773
_cell_volume 2140.8(10)
_computing_cell_refinement
;
CrysAlisPro, Oxford Diffraction Ltd.,
Version 1.171.33.41 (release 06-05-2009 CrysAlis171 .NET)
(compiled May 6 2009,17:20:42)
;
_computing_data_collection
;
CrysAlisPro, Oxford Diffraction Ltd.,
Version 1.171.33.41 (release 06-05-2009 CrysAlis171 .NET)
(compiled May 6 2009,17:20:42)
;
_computing_data_reduction
;
CrysAlisPro, Oxford Diffraction Ltd.,
Version 1.171.33.41 (release 06-05-2009 CrysAlis171 .NET)
(compiled May 6 2009,17:20:42)
;
_computing_molecular_graphics 'PLATON (Spek, 1990)'
_computing_publication_material 'PLATON (Spek, 2003)'
_computing_structure_refinement 'SHELXL-97 (Sheldrick, 1997)'
_computing_structure_solution 'SIR-97 (Altomare, 1999)'
_diffrn_ambient_temperature 123(1)
_diffrn_detector_area_resol_mean 10.5431
_diffrn_measured_fraction_theta_full 0.998
_diffrn_measured_fraction_theta_max 0.998
_diffrn_measurement_device_type 'Xcalibur, Ruby, Gemini ultra'
_diffrn_measurement_method '\w scans'
_diffrn_radiation_monochromator graphite
_diffrn_radiation_probe x-ray
_diffrn_radiation_source 'Enhance (Mo) X-ray Source'
_diffrn_radiation_type MoK\a
_diffrn_radiation_wavelength 0.71073
_diffrn_reflns_av_R_equivalents 0.0929
_diffrn_reflns_av_sigmaI/netI 0.0678
_diffrn_reflns_limit_h_max 16
_diffrn_reflns_limit_h_min -16
_diffrn_reflns_limit_k_max 30
_diffrn_reflns_limit_k_min -29
_diffrn_reflns_limit_l_max 8
_diffrn_reflns_limit_l_min -12
_diffrn_reflns_number 24053
_diffrn_reflns_reduction_process
;
;
_diffrn_reflns_theta_full 30.53
_diffrn_reflns_theta_max 30.53
_diffrn_reflns_theta_min 2.58
_exptl_absorpt_coefficient_mu 11.647
_exptl_absorpt_correction_T_max 0.155
_exptl_absorpt_correction_T_min 0.081
_exptl_absorpt_correction_type multi-scan
_exptl_absorpt_process_details
;
CrysAlisPro, Oxford Diffraction Ltd.,
Version 1.171.33.41 (release 06-05-2009 CrysAlis171 .NET)
(compiled May 6 2009,17:20:42)
Empirical absorption correction using spherical harmonics,
implemented in SCALE3 ABSPACK scaling algorithm.
;
_exptl_crystal_colour black
_exptl_crystal_density_diffrn 2.804
_exptl_crystal_density_method 'Not Measured'
_exptl_crystal_description block
_exptl_crystal_F_000 1704
_exptl_crystal_size_max 0.29
_exptl_crystal_size_mid 0.20
_exptl_crystal_size_min 0.16
_refine_diff_density_max 1.744
_refine_diff_density_min -1.411
_refine_diff_density_rms 0.251
_refine_ls_extinction_method none
_refine_ls_goodness_of_fit_ref 1.042
_refine_ls_hydrogen_treatment constr
_refine_ls_matrix_type full
_refine_ls_number_constraints 0
_refine_ls_number_parameters 233
_refine_ls_number_reflns 6531
_refine_ls_number_restraints 0
_refine_ls_restrained_S_all 1.042
_refine_ls_R_factor_all 0.0464
_refine_ls_R_factor_gt 0.0427
_refine_ls_shift/su_max 0.002
_refine_ls_shift/su_mean 0.000
_refine_ls_structure_factor_coef Fsqd
_refine_ls_weighting_details 'calc w=1/[\s^2^(Fo^2^)+(0.0584P)^2^] where P=(Fo^2^+2Fc^2^)/3'
_refine_ls_weighting_scheme calc
_refine_ls_wR_factor_gt 0.1015
_refine_ls_wR_factor_ref 0.1030
_reflns_number_gt 5955
_reflns_number_total 6531
_reflns_threshold_expression I>2\s(I)
_cod_data_source_file c0sc00254b.txt
_cod_data_source_block hfk140
_cod_depositor_comments
;
The following automatic conversions were performed:

'_symmetry_cell_setting' value 'Monoclinic' changed to 'monoclinic'
according to
/usr/data/users/saulius/automatic-downloads/retrospective/RSC/lib/dictionaries/cif_core.dic
dictionary named 'cif_core.dic' version 2.4.2 from 2011-04-26.

Automatic conversion script
Id: cif_fix_values 2281 2013-09-26 08:29:07Z andrius 
;
_cod_original_sg_symbol_H-M 'P 21/c'
_cod_database_code 1515817

loop_
_symmetry_equiv_pos_site_id
_symmetry_equiv_pos_as_xyz
1 x,y,z
2 -x,1/2+y,1/2-z
3 -x,-y,-z
4 x,1/2-y,1/2+z

loop_
_atom_site_aniso_label
_atom_site_aniso_U_11
_atom_site_aniso_U_22
_atom_site_aniso_U_33
_atom_site_aniso_U_23
_atom_site_aniso_U_13
_atom_site_aniso_U_12
As1 0.0177(3) 0.0106(2) 0.0103(2) 0.0006(2) -0.0024(2) 0.0011(2)
As2 0.0134(3) 0.0145(2) 0.0128(2) -0.0011(2) -0.0002(2) 0.0003(2)
As3 0.0203(3) 0.0129(2) 0.0094(2) 0.0012(2) -0.0001(2) -0.0008(2)
As4 0.0161(3) 0.0108(2) 0.0126(2) -0.0005(2) -0.0048(2) 0.0012(2)
As5 0.0151(3) 0.0109(2) 0.0126(2) -0.0005(2) 0.0008(2) -0.0010(2)
Cu1 0.0191(3) 0.0122(3) 0.0136(3) 0.0003(2) -0.0011(3) 0.0006(3)
Cu2 0.0246(4) 0.0115(3) 0.0150(3) -0.0004(2) -0.0005(3) 0.0009(3)
Cu3 0.0227(4) 0.0138(3) 0.0153(3) -0.0018(3) -0.0043(3) 0.0009(3)
Fe1 0.0135(4) 0.0082(3) 0.0080(3) -0.0004(2) -0.0011(3) 0.0000(3)
Cl1 0.0205(7) 0.0119(5) 0.0238(6) 0.0020(5) -0.0060(5) -0.0014(5)
Cl2 0.0223(7) 0.0159(5) 0.0119(6) -0.0027(5) -0.0029(5) -0.0005(5)
Cl3 0.0193(7) 0.0155(5) 0.0129(5) -0.0001(5) -0.0007(5) 0.0023(5)
N1 0.022(3) 0.0117(19) 0.019(2) -0.0002(18) -0.001(2) -0.0011(19)
C1 0.016(3) 0.012(2) 0.015(2) -0.0039(19) -0.003(2) 0.003(2)
C2 0.020(3) 0.007(2) 0.021(3) -0.003(2) 0.001(2) -0.004(2)
C3 0.025(3) 0.008(2) 0.013(2) 0.0023(18) -0.004(2) 0.002(2)
C4 0.013(3) 0.011(2) 0.017(2) -0.0043(19) -0.004(2) 0.0002(19)
C5 0.018(3) 0.0071(19) 0.010(2) -0.0037(18) -0.001(2) 0.0005(18)
C6 0.023(3) 0.026(3) 0.024(3) -0.010(3) -0.013(2) 0.004(3)
C7 0.026(3) 0.020(3) 0.036(4) -0.008(3) 0.006(3) -0.014(3)
C8 0.047(4) 0.014(2) 0.020(3) 0.005(2) -0.006(3) 0.000(3)
C9 0.020(3) 0.024(3) 0.039(4) -0.015(3) -0.008(3) 0.005(3)
C10 0.037(4) 0.020(3) 0.011(2) 0.000(2) 0.005(2) -0.002(3)
C11 0.019(3) 0.009(2) 0.017(2) -0.0011(19) -0.001(2) -0.001(2)
C12 0.020(3) 0.013(2) 0.018(2) 0.003(2) 0.000(2) 0.000(2)

loop_
_atom_site_label
_atom_site_type_symbol
_atom_site_thermal_displace_type
_atom_site_fract_x
_atom_site_fract_y
_atom_site_fract_z
_atom_site_occupancy
_atom_site_U_iso_or_equiv
_atom_site_calc_flag
_atom_site_refinement_flags
As1 As Uani 0.17894(5) 1.01191(2) 0.60287(7) 1.000 0.0129(1) . .
As2 As Uani 0.06871(5) 0.97091(3) 0.81150(7) 1.000 0.0136(1) . .
As3 As Uani 0.19435(5) 0.92809(2) 1.00554(6) 1.000 0.0142(1) . .
As4 As Uani 0.38579(5) 0.94896(2) 0.92613(6) 1.000 0.0132(1) . .
As5 As Uani 0.37562(5) 1.01020(2) 0.68929(7) 1.000 0.0129(1) . .
Cu1 Cu Uani 0.25566(6) 1.10836(3) 0.73183(8) 1.000 0.0150(2) . .
Cu2 Cu Uani 0.38597(7) 1.06157(3) 0.96119(8) 1.000 0.0170(2) . .
Cu3 Cu Uani 0.14706(7) 1.03926(3) 1.01880(8) 1.000 0.0173(2) . .
Fe1 Fe Uani 0.24861(7) 0.91490(3) 0.72280(8) 1.000 0.0099(2) . .
Cl1 Cl Uani 0.40791(12) 1.15979(6) 0.86989(16) 1.000 0.0187(3) . .
Cl2 Cl Uani 0.28755(12) 1.06301(6) 1.20094(15) 1.000 0.0167(3) . .
Cl3 Cl Uani 0.09975(12) 1.13262(6) 0.90661(15) 1.000 0.0159(3) . .
N1 N Uani 0.2341(4) 1.1620(2) 0.5375(6) 1.000 0.0176(14) . .
C1 C Uani 0.1784(5) 0.8612(2) 0.5395(6) 1.000 0.0143(14) . .
C2 C Uani 0.1689(5) 0.8286(2) 0.6860(7) 1.000 0.0160(16) . .
C3 C Uani 0.2824(5) 0.8196(2) 0.7454(6) 1.000 0.0153(14) . .
C4 C Uani 0.3607(5) 0.8461(2) 0.6374(6) 1.000 0.0137(14) . .
C5 C Uani 0.2968(5) 0.8721(2) 0.5102(6) 1.000 0.0117(14) . .
C6 C Uani 0.0819(6) 0.8753(3) 0.4295(7) 1.000 0.0243(17) . .
C7 C Uani 0.0605(6) 0.8043(3) 0.7547(8) 1.000 0.0273(19) . .
C8 C Uani 0.3154(7) 0.7834(3) 0.8909(7) 1.000 0.0270(18) . .
C9 C Uani 0.4892(6) 0.8418(3) 0.6475(8) 1.000 0.0277(19) . .
C10 C Uani 0.3455(6) 0.9017(3) 0.3680(6) 1.000 0.0227(18) . .
C11 C Uani 0.2333(5) 1.1860(2) 0.4196(7) 1.000 0.0150(14) . .
C12 C Uani 0.2317(5) 1.2173(2) 0.2659(6) 1.000 0.0170(14) . .
H6A H Uiso 0.10020 0.91260 0.36870 1.000 0.0360 calc R
H6B H Uiso 0.01150 0.88220 0.49010 1.000 0.0360 calc R
H6C H Uiso 0.07080 0.84040 0.35750 1.000 0.0360 calc R
H7A H Uiso 0.04580 0.76270 0.71360 1.000 0.0410 calc R
H7B H Uiso -0.00310 0.83170 0.72610 1.000 0.0410 calc R
H7C H Uiso 0.06760 0.80250 0.86970 1.000 0.0410 calc R
H8A H Uiso 0.25020 0.78210 0.96370 1.000 0.0400 calc R
H8B H Uiso 0.38060 0.80360 0.94250 1.000 0.0400 calc R
H8C H Uiso 0.33670 0.74120 0.86080 1.000 0.0400 calc R
H9A H Uiso 0.51530 0.80480 0.59130 1.000 0.0420 calc R
H9B H Uiso 0.51240 0.83910 0.75820 1.000 0.0420 calc R
H9C H Uiso 0.52360 0.87860 0.59950 1.000 0.0420 calc R
H10A H Uiso 0.41890 0.92130 0.39460 1.000 0.0340 calc R
H10B H Uiso 0.29220 0.93320 0.32890 1.000 0.0340 calc R
H10C H Uiso 0.35780 0.87040 0.28630 1.000 0.0340 calc R
H12A H Uiso 0.20750 1.18800 0.18440 1.000 0.0260 calc R
H12B H Uiso 0.30870 1.23270 0.24140 1.000 0.0260 calc R
H12C H Uiso 0.17780 1.25200 0.26950 1.000 0.0260 calc R

loop_
_atom_type_symbol
_atom_type_description
_atom_type_scat_dispersion_real
_atom_type_scat_dispersion_imag
_atom_type_scat_source
N N 0.0061 0.0033 'International Tables Vol C Tables 4.2.6.8 and 6.1.1.4'
Fe Fe 0.3463 0.8444 'International Tables Vol C Tables 4.2.6.8 and 6.1.1.4'
Cu Cu 0.3201 1.2651 'International Tables Vol C Tables 4.2.6.8 and 6.1.1.4'
Cl Cl 0.1484 0.1585 'International Tables Vol C Tables 4.2.6.8 and 6.1.1.4'
As As 0.0499 2.0058 'International Tables Vol C Tables 4.2.6.8 and 6.1.1.4'
H H 0.0000 0.0000 'International Tables Vol C Tables 4.2.6.8 and 6.1.1.4'
C C 0.0033 0.0016 'International Tables Vol C Tables 4.2.6.8 and 6.1.1.4'

loop_
_geom_angle_atom_site_label_1
_geom_angle_atom_site_label_2
_geom_angle_atom_site_label_3
_geom_angle
_geom_angle_site_symmetry_1
_geom_angle_site_symmetry_3
_geom_angle_publ_flag
As2 As1 As5 106.50(4) . . yes
As2 As1 Cu1 100.26(4) . . yes
As2 As1 Fe1 63.30(3) . . yes
As5 As1 Cu1 62.76(3) . . yes
As5 As1 Fe1 63.13(3) . . yes
Cu1 As1 Fe1 114.04(4) . . yes
As1 As2 As3 109.19(4) . . yes
As1 As2 Cu3 96.22(4) . . yes
As1 As2 Fe1 60.43(3) . . yes
As1 As2 Cu3 150.59(4) . 3_577 yes
As3 As2 Cu3 60.98(3) . . yes
As3 As2 Fe1 60.85(3) . . yes
As3 As2 Cu3 99.18(3) . 3_577 yes
Cu3 As2 Fe1 101.02(4) . . yes
Cu3 As2 Cu3 90.70(4) . 3_577 yes
Cu3 As2 Fe1 145.75(4) 3_577 . yes
As2 As3 As4 107.86(3) . . yes
As2 As3 Cu3 61.15(3) . . yes
As2 As3 Fe1 62.45(3) . . yes
As4 As3 Cu3 92.17(3) . . yes
As4 As3 Fe1 60.73(3) . . yes
Cu3 As3 Fe1 102.21(3) . . yes
As3 As4 As5 107.15(3) . . yes
As3 As4 Cu2 98.92(3) . . yes
As3 As4 Fe1 62.12(3) . . yes
As3 As4 Cu2 140.41(3) . 3_677 yes
As5 As4 Cu2 63.64(3) . . yes
As5 As4 Fe1 63.15(3) . . yes
As5 As4 Cu2 111.81(3) . 3_677 yes
Cu2 As4 Fe1 112.46(4) . . yes
Cu2 As4 Cu2 92.18(3) . 3_677 yes
Cu2 As4 Fe1 145.13(4) 3_677 . yes
As1 As5 As4 108.03(3) . . yes
As1 As5 Cu1 60.75(3) . . yes
As1 As5 Cu2 108.20(4) . . yes
As1 As5 Fe1 59.61(3) . . yes
As4 As5 Cu1 111.33(4) . . yes
As4 As5 Cu2 59.00(3) . . yes
As4 As5 Fe1 59.49(3) . . yes
Cu1 As5 Cu2 62.67(3) . . yes
Cu1 As5 Fe1 109.61(4) . . yes
Cu2 As5 Fe1 106.06(4) . . yes
As1 Cu1 As5 56.49(3) . . yes
As1 Cu1 Cl1 149.12(5) . . yes
As1 Cu1 Cl3 100.39(5) . . yes
As1 Cu1 N1 94.35(13) . . yes
As5 Cu1 Cl1 92.80(5) . . yes
As5 Cu1 Cl3 132.77(5) . . yes
As5 Cu1 N1 115.15(14) . . yes
Cl1 Cu1 Cl3 99.01(6) . . yes
Cl1 Cu1 N1 102.91(14) . . yes
Cl3 Cu1 N1 106.43(14) . . yes
As4 Cu2 As5 57.37(3) . . yes
As4 Cu2 Cl1 152.29(5) . . yes
As4 Cu2 Cl2 96.80(5) . . yes
As4 Cu2 As4 87.83(3) . 3_677 yes
As5 Cu2 Cl1 95.91(5) . . yes
As5 Cu2 Cl2 140.06(5) . . yes
As4 Cu2 As5 108.23(4) 3_677 . yes
Cl1 Cu2 Cl2 109.85(6) . . yes
As4 Cu2 Cl1 94.84(5) 3_677 . yes
As4 Cu2 Cl2 99.67(5) 3_677 . yes
As2 Cu3 As3 57.87(3) . . yes
As2 Cu3 Cl2 150.57(5) . . yes
As2 Cu3 Cl3 98.13(5) . . yes
As2 Cu3 As2 89.30(4) . 3_577 yes
As3 Cu3 Cl2 95.09(5) . . yes
As3 Cu3 Cl3 152.82(5) . . yes
As2 Cu3 As3 98.17(4) 3_577 . yes
Cl2 Cu3 Cl3 104.60(6) . . yes
As2 Cu3 Cl2 107.38(5) 3_577 . yes
As2 Cu3 Cl3 93.68(5) 3_577 . yes
As1 Fe1 As2 56.27(3) . . yes
As1 Fe1 As3 102.46(4) . . yes
As1 Fe1 As4 104.37(4) . . yes
As1 Fe1 As5 57.26(3) . . yes
As1 Fe1 C1 92.06(13) . . yes
As1 Fe1 C2 123.09(16) . . yes
As1 Fe1 C3 158.44(15) . . yes
As1 Fe1 C4 131.41(14) . . yes
As1 Fe1 C5 96.19(13) . . yes
As2 Fe1 As3 56.70(3) . . yes
As2 Fe1 As4 100.72(4) . . yes
As2 Fe1 As5 97.31(4) . . yes
As2 Fe1 C1 99.27(16) . . yes
As2 Fe1 C2 95.86(16) . . yes
As2 Fe1 C3 126.49(16) . . yes
As2 Fe1 C4 162.07(15) . . yes
As2 Fe1 C5 133.26(16) . . yes
As3 Fe1 As4 57.16(3) . . yes
As3 Fe1 As5 99.31(4) . . yes
As3 Fe1 C1 132.38(15) . . yes
As3 Fe1 C2 97.57(17) . . yes
As3 Fe1 C3 94.10(14) . . yes
As3 Fe1 C4 124.59(14) . . yes
As3 Fe1 C5 160.32(13) . . yes
As4 Fe1 As5 57.37(3) . . yes
As4 Fe1 C1 159.00(15) . . yes
As4 Fe1 C2 130.85(16) . . yes
As4 Fe1 C3 96.15(15) . . yes
As4 Fe1 C4 92.83(15) . . yes
As4 Fe1 C5 123.95(16) . . yes
As5 Fe1 C1 126.00(14) . . yes
As5 Fe1 C2 162.47(17) . . yes
As5 Fe1 C3 133.72(16) . . yes
As5 Fe1 C4 99.89(14) . . yes
As5 Fe1 C5 96.00(14) . . yes
C1 Fe1 C2 39.8(2) . . yes
C1 Fe1 C3 66.48(19) . . yes
C1 Fe1 C4 66.3(2) . . yes
C1 Fe1 C5 39.5(2) . . yes
C2 Fe1 C3 39.7(2) . . yes
C2 Fe1 C4 66.3(2) . . yes
C2 Fe1 C5 66.5(2) . . yes
C3 Fe1 C4 39.2(2) . . yes
C3 Fe1 C5 66.30(19) . . yes
C4 Fe1 C5 39.6(2) . . yes
Cu1 Cl1 Cu2 69.56(5) . . yes
Cu2 Cl2 Cu3 76.25(5) . . yes
Cu1 Cl3 Cu3 83.26(5) . . yes
Cu1 N1 C11 169.9(5) . . yes
Fe1 C1 C2 70.2(3) . . yes
Fe1 C1 C5 70.2(3) . . yes
Fe1 C1 C6 129.9(4) . . yes
C2 C1 C5 108.0(5) . . no
C2 C1 C6 125.8(5) . . no
C5 C1 C6 126.0(5) . . no
Fe1 C2 C1 70.1(3) . . yes
Fe1 C2 C3 70.1(3) . . yes
Fe1 C2 C7 129.0(4) . . yes
C1 C2 C3 107.5(5) . . no
C1 C2 C7 125.4(5) . . no
C3 C2 C7 126.9(5) . . no
Fe1 C3 C2 70.2(3) . . yes
Fe1 C3 C4 70.5(3) . . yes
Fe1 C3 C8 128.9(4) . . yes
C2 C3 C4 108.3(5) . . no
C2 C3 C8 126.5(5) . . no
C4 C3 C8 125.1(6) . . no
Fe1 C4 C3 70.3(3) . . yes
Fe1 C4 C5 70.0(3) . . yes
Fe1 C4 C9 129.9(4) . . yes
C3 C4 C5 108.2(5) . . no
C3 C4 C9 125.5(5) . . no
C5 C4 C9 126.0(5) . . no
Fe1 C5 C1 70.4(3) . . yes
Fe1 C5 C4 70.4(3) . . yes
Fe1 C5 C10 127.7(4) . . yes
C1 C5 C4 108.0(4) . . no
C1 C5 C10 125.9(5) . . no
C4 C5 C10 126.0(5) . . no
N1 C11 C12 179.8(7) . . yes
C1 C6 H6A 109.00 . . no
C1 C6 H6B 109.00 . . no
C1 C6 H6C 109.00 . . no
H6A C6 H6B 109.00 . . no
H6A C6 H6C 109.00 . . no
H6B C6 H6C 110.00 . . no
C2 C7 H7A 109.00 . . no
C2 C7 H7B 109.00 . . no
C2 C7 H7C 109.00 . . no
H7A C7 H7B 110.00 . . no
H7A C7 H7C 109.00 . . no
H7B C7 H7C 110.00 . . no
C3 C8 H8A 109.00 . . no
C3 C8 H8B 109.00 . . no
C3 C8 H8C 109.00 . . no
H8A C8 H8B 109.00 . . no
H8A C8 H8C 110.00 . . no
H8B C8 H8C 110.00 . . no
C4 C9 H9A 109.00 . . no
C4 C9 H9B 109.00 . . no
C4 C9 H9C 110.00 . . no
H9A C9 H9B 109.00 . . no
H9A C9 H9C 109.00 . . no
H9B C9 H9C 110.00 . . no
C5 C10 H10A 109.00 . . no
C5 C10 H10B 109.00 . . no
C5 C10 H10C 110.00 . . no
H10A C10 H10B 109.00 . . no
H10A C10 H10C 109.00 . . no
H10B C10 H10C 109.00 . . no
C11 C12 H12A 109.00 . . no
C11 C12 H12B 109.00 . . no
C11 C12 H12C 109.00 . . no
H12A C12 H12B 109.00 . . no
H12A C12 H12C 109.00 . . no
H12B C12 H12C 110.00 . . no

loop_
_geom_bond_atom_site_label_1
_geom_bond_atom_site_label_2
_geom_bond_distance
_geom_bond_site_symmetry_2
_geom_bond_publ_flag
As1 As2 2.3613(11) . yes
As1 As5 2.4081(11) . yes
As1 Cu1 2.5199(11) . yes
As1 Fe1 2.4694(11) . yes
As2 As3 2.3911(10) . yes
As2 Cu3 2.4733(11) . yes
As2 Fe1 2.5366(12) . yes
As2 Cu3 2.9075(13) 3_577 yes
As3 As4 2.3751(10) . yes
As3 Cu3 2.4692(10) . yes
As3 Fe1 2.4988(11) . yes
As4 As5 2.4107(10) . yes
As4 Cu2 2.4534(10) . yes
As4 Fe1 2.4660(11) . yes
As4 Cu2 2.8372(13) 3_677 yes
As5 Cu1 2.5677(11) . yes
As5 Cu2 2.5647(11) . yes
As5 Fe1 2.5538(11) . yes
Cu1 Cl1 2.4005(17) . yes
Cu1 Cl3 2.4046(17) . yes
Cu1 N1 2.033(5) . yes
Cu2 Cl1 2.2756(16) . yes
Cu2 Cl2 2.3369(16) . yes
Cu3 Cl2 2.3105(17) . yes
Cu3 Cl3 2.2996(16) . yes
Fe1 C1 2.107(5) . yes
Fe1 C2 2.108(5) . yes
Fe1 C3 2.107(4) . yes
Fe1 C4 2.109(5) . yes
Fe1 C5 2.105(5) . yes
N1 C11 1.128(8) . yes
C1 C2 1.434(7) . no
C1 C5 1.422(8) . no
C1 C6 1.494(9) . no
C2 C3 1.430(8) . no
C2 C7 1.488(9) . no
C3 C4 1.415(8) . no
C3 C8 1.512(8) . no
C4 C5 1.427(7) . no
C4 C9 1.504(9) . no
C5 C10 1.480(8) . no
C11 C12 1.470(8) . no
C6 H6A 0.9800 . no
C6 H6B 0.9800 . no
C6 H6C 0.9800 . no
C7 H7A 0.9800 . no
C7 H7B 0.9800 . no
C7 H7C 0.9800 . no
C8 H8A 0.9800 . no
C8 H8B 0.9800 . no
C8 H8C 0.9800 . no
C9 H9A 0.9800 . no
C9 H9B 0.9800 . no
C9 H9C 0.9800 . no
C10 H10A 0.9800 . no
C10 H10B 0.9800 . no
C10 H10C 0.9800 . no
C12 H12A 0.9800 . no
C12 H12B 0.9800 . no
C12 H12C 0.9800 . no

loop_
_geom_contact_atom_site_label_1
_geom_contact_atom_site_label_2
_geom_contact_distance
_geom_contact_site_symmetry_2
_geom_contact_publ_flag
As1 C6 3.489(7) . no
As1 C10 3.665(6) . no
As2 C7 3.637(7) . no
As3 C8 3.568(7) . no
As3 C10 3.592(6) 1_556 no
As4 C9 3.524(7) . no
As4 Cl1 3.7837(18) 3_677 no
As4 C8 3.685(7) . no
As5 C10 3.615(6) . no
As1 H10B 3.1700 . no
As1 H6A 3.0700 . no
As2 H7B 3.2100 . no
As3 H10B 2.9800 1_556 no
As3 H8A 3.2400 . no
As4 H9B 3.1400 . no
As4 H8B 3.1500 . no
As5 H10A 3.2000 . no
As5 H10A 2.9100 3_676 no
Fe1 H10A 3.4200 . no
Fe1 H10B 3.4100 . no
Cl1 As5 3.5998(17) . no
Cl1 Cl3 3.654(2) . no
Cl1 N1 3.475(5) . no
Cl1 As4 3.7837(18) 3_677 no
Cl1 C12 3.474(5) 4_575 no
Cl2 C11 3.305(5) 1_556 no
Cl2 C12 3.444(5) 1_556 no
Cl2 Cl3 3.648(2) . no
Cl2 As3 3.5280(17) . no
Cl2 As4 3.5832(17) . no
Cl2 C9 3.559(7) 3_677 no
Cl3 As3 3.7469(18) 3_577 no
Cl3 Cl1 3.654(2) . no
Cl3 C6 3.558(7) 3_576 no
Cl3 As1 3.7838(17) . no
Cl3 Cl2 3.648(2) . no
Cl3 As2 3.6074(18) . no
Cl1 H10C 3.1100 3_676 no
Cl1 H8B 3.0400 3_677 no
Cl1 H12B 2.8200 4_575 no
Cl2 H12A 2.8600 1_556 no
Cl2 H10B 3.0100 1_556 no
Cl2 H9C 3.0500 3_677 no
Cl3 H12A 2.9300 1_556 no
Cl3 H6C 3.0500 3_576 no
Cl3 H7C 3.0600 3_577 no
Cl3 H12C 2.9000 4_575 no
N1 As1 3.355(4) . no
N1 Cl1 3.475(5) . no
N1 C12 3.252(7) 4_575 no
N1 H12C 2.7900 4_575 no
C1 As1 3.303(4) . no
C1 As2 3.549(5) . no
C1 C3 2.310(7) . no
C1 C4 2.306(8) . no
C1 C7 2.597(9) . no
C1 C10 2.585(8) . no
C2 As2 3.460(5) . no
C2 As3 3.475(5) . no
C2 C4 2.305(8) . no
C2 C5 2.310(8) . no
C2 C6 2.606(8) . no
C2 C8 2.627(9) . no
C3 As3 3.382(5) . no
C3 As4 3.411(5) . no
C3 C1 2.310(7) . no
C3 C5 2.303(7) . no
C3 C7 2.610(9) . no
C3 C9 2.595(9) . no
C4 As4 3.323(5) . no
C4 As5 3.580(4) . no
C4 C1 2.306(8) . no
C4 C2 2.305(8) . no
C4 C8 2.598(8) . no
C4 C10 2.590(7) . no
C4 C8 3.536(8) 4_564 no
C5 C8 3.519(8) 4_564 no
C5 As1 3.413(5) . no
C5 As5 3.475(5) . no
C5 C2 2.310(8) . no
C5 C3 2.303(7) . no
C5 C6 2.599(9) . no
C5 C9 2.612(9) . no
C6 Cl3 3.558(7) 3_576 no
C7 C12 3.443(9) 3_576 no
C8 C5 3.519(8) 4_565 no
C8 C4 3.536(8) 4_565 no
C9 C11 3.340(9) 3_676 no
C9 C12 3.573(9) 3_676 no
C9 Cl2 3.559(7) 3_677 no
C10 As5 3.615(6) . no
C10 As3 3.592(6) 1_554 no
C10 As1 3.665(6) . no
C11 Cl2 3.305(5) 1_554 no
C11 C9 3.340(9) 3_676 no
C12 Cl2 3.444(5) 1_554 no
C12 C9 3.573(9) 3_676 no
C12 N1 3.252(7) 4_574 no
C12 C7 3.443(9) 3_576 no
C12 Cl1 3.474(5) 4_574 no
C4 H8C 3.0300 4_564 no
C5 H8C 2.8000 4_564 no
C6 H7B 2.8700 . no
C6 H10B 2.8800 . no
C7 H12C 3.0400 3_576 no
C7 H6B 2.8700 . no
C7 H8A 2.8800 . no
C8 H9B 2.8300 . no
C8 H7C 2.9200 . no
C9 H10A 2.8700 . no
C9 H8B 2.9300 . no
C9 H12B 3.0100 3_676 no
C10 H8C 3.0900 4_564 no
C10 H6A 2.8700 . no
C10 H9C 2.9000 . no
C11 H9A 2.9400 3_676 no
C11 H7B 2.9800 3_576 no
C12 H7B 2.8700 3_576 no
H6A As1 3.0700 . no
H6A C10 2.8700 . no
H6A H10B 2.3100 . no
H6B C7 2.8700 . no
H6B H7B 2.2900 . no
H6C Cl3 3.0500 3_576 no
H6C H7A 2.5600 4_564 no
H7A H6C 2.5600 4_565 no
H7B As2 3.2100 . no
H7B C6 2.8700 . no
H7B H6B 2.2900 . no
H7B C11 2.9800 3_576 no
H7B C12 2.8700 3_576 no
H7B H12A 2.5400 3_576 no
H7C C8 2.9200 . no
H7C H8A 2.3200 . no
H7C Cl3 3.0600 3_577 no
H8A As3 3.2400 . no
H8A C7 2.8800 . no
H8A H7C 2.3200 . no
H8B As4 3.1500 . no
H8B C9 2.9300 . no
H8B H9B 2.3200 . no
H8B Cl1 3.0400 3_677 no
H8C C4 3.0300 4_565 no
H8C C5 2.8000 4_565 no
H8C C10 3.0900 4_565 no
H8C H10C 2.5100 4_565 no
H9A C11 2.9400 3_676 no
H9B As4 3.1400 . no
H9B C8 2.8300 . no
H9B H8B 2.3200 . no
H9C C10 2.9000 . no
H9C H10A 2.3200 . no
H9C Cl2 3.0500 3_677 no
H10A As5 3.2000 . no
H10A Fe1 3.4200 . no
H10A C9 2.8700 . no
H10A H9C 2.3200 . no
H10A As5 2.9100 3_676 no
H10B As1 3.1700 . no
H10B As3 2.9800 1_554 no
H10B Fe1 3.4100 . no
H10B Cl2 3.0100 1_554 no
H10B C6 2.8800 . no
H10B H6A 2.3100 . no
H10C Cl1 3.1100 3_676 no
H10C H8C 2.5100 4_564 no
H12A Cl2 2.8600 1_554 no
H12A Cl3 2.9300 1_554 no
H12A H7B 2.5400 3_576 no
H12B C9 3.0100 3_676 no
H12B Cl1 2.8200 4_574 no
H12C C7 3.0400 3_576 no
H12C Cl3 2.9000 4_574 no
H12C N1 2.7900 4_574 no

loop_
_geom_hbond_atom_site_label_D
_geom_hbond_atom_site_label_H
_geom_hbond_atom_site_label_A
_geom_hbond_distance_DH
_geom_hbond_distance_HA
_geom_hbond_distance_DA
_geom_hbond_angle_DHA
_geom_hbond_site_symmetry_A
_geom_hbond_publ_flag
C12 H12B Cl1 0.9800 2.8200 3.474(5) 125.00 4_574 yes

loop_
_geom_torsion_atom_site_label_1
_geom_torsion_atom_site_label_2
_geom_torsion_atom_site_label_3
_geom_torsion_atom_site_label_4
_geom_torsion
_geom_torsion_site_symmetry_1
_geom_torsion_site_symmetry_3
_geom_torsion_site_symmetry_4
_geom_torsion_publ_flag
As5 As1 As2 As3 -9.65(4) . . . no
As5 As1 As2 Cu3 51.74(4) . . . no
As5 As1 As2 Fe1 -47.42(3) . . . no
As5 As1 As2 Cu3 154.35(6) . . 3_577 no
Cu1 As1 As2 As3 -74.08(4) . . . no
Cu1 As1 As2 Cu3 -12.69(4) . . . no
Cu1 As1 As2 Fe1 -111.86(4) . . . no
Cu1 As1 As2 Cu3 89.92(7) . . 3_577 no
Fe1 As1 As2 As3 37.77(4) . . . no
Fe1 As1 As2 Cu3 99.17(4) . . . no
Fe1 As1 As2 Cu3 -158.22(7) . . 3_577 no
As2 As1 As5 As4 11.60(4) . . . no
As2 As1 As5 Cu1 -93.24(4) . . . no
As2 As1 As5 Cu2 -50.80(4) . . . no
As2 As1 As5 Fe1 47.52(3) . . . no
Cu1 As1 As5 As4 104.84(4) . . . no
Cu1 As1 As5 Cu2 42.43(3) . . . no
Cu1 As1 As5 Fe1 140.75(4) . . . no
Fe1 As1 As5 As4 -35.91(3) . . . no
Fe1 As1 As5 Cu1 -140.75(4) . . . no
Fe1 As1 As5 Cu2 -98.32(4) . . . no
As2 As1 Cu1 As5 103.38(4) . . . no
As2 As1 Cu1 Cl1 96.52(9) . . . no
As2 As1 Cu1 Cl3 -31.57(5) . . . no
As2 As1 Cu1 N1 -139.17(14) . . . no
As5 As1 Cu1 Cl1 -6.86(9) . . . no
As5 As1 Cu1 Cl3 -134.95(5) . . . no
As5 As1 Cu1 N1 117.45(14) . . . no
Fe1 As1 Cu1 As5 38.17(4) . . . no
Fe1 As1 Cu1 Cl1 31.30(10) . . . no
Fe1 As1 Cu1 Cl3 -96.79(5) . . . no
Fe1 As1 Cu1 N1 155.61(14) . . . no
As2 As1 Fe1 As3 -34.54(3) . . . no
As2 As1 Fe1 As4 -93.42(4) . . . no
As2 As1 Fe1 As5 -127.68(4) . . . no
As2 As1 Fe1 C1 99.78(16) . . . no
As2 As1 Fe1 C2 73.2(2) . . . no
As2 As1 Fe1 C3 104.8(4) . . . no
As2 As1 Fe1 C4 159.5(2) . . . no
As2 As1 Fe1 C5 139.15(16) . . . no
As5 As1 Fe1 As2 127.68(4) . . . no
As5 As1 Fe1 As3 93.14(4) . . . no
As5 As1 Fe1 As4 34.26(4) . . . no
As5 As1 Fe1 C1 -132.54(16) . . . no
As5 As1 Fe1 C2 -159.1(2) . . . no
As5 As1 Fe1 C3 -127.5(4) . . . no
As5 As1 Fe1 C4 -72.9(2) . . . no
As5 As1 Fe1 C5 -93.17(16) . . . no
Cu1 As1 Fe1 As2 89.66(4) . . . no
Cu1 As1 Fe1 As3 55.12(5) . . . no
Cu1 As1 Fe1 As4 -3.76(5) . . . no
Cu1 As1 Fe1 As5 -38.02(4) . . . no
Cu1 As1 Fe1 C1 -170.56(16) . . . no
Cu1 As1 Fe1 C2 162.89(19) . . . no
Cu1 As1 Fe1 C3 -165.5(4) . . . no
Cu1 As1 Fe1 C4 -110.9(2) . . . no
Cu1 As1 Fe1 C5 -131.19(16) . . . no
As1 As2 As3 As4 4.04(4) . . . no
As1 As2 As3 Cu3 86.45(4) . . . no
As1 As2 As3 Fe1 -37.59(3) . . . no
Cu3 As2 As3 As4 -82.41(4) . . . no
Cu3 As2 As3 Fe1 -124.04(4) . . . no
Fe1 As2 As3 As4 41.63(3) . . . no
Fe1 As2 As3 Cu3 124.04(4) . . . no
Cu3 As2 As3 As4 -168.08(3) 3_577 . . no
Cu3 As2 As3 Cu3 -85.67(4) 3_577 . . no
Cu3 As2 As3 Fe1 150.29(4) 3_577 . . no
As1 As2 Cu3 As3 -108.53(4) . . . no
As1 As2 Cu3 Cl2 -82.74(10) . . . no
As1 As2 Cu3 Cl3 57.75(5) . . . no
As1 As2 Cu3 As2 151.36(3) . . 3_577 no
As3 As2 Cu3 Cl2 25.78(10) . . . no
As3 As2 Cu3 Cl3 166.28(5) . . . no
As3 As2 Cu3 As2 -100.11(3) . . 3_577 no
Fe1 As2 Cu3 As3 -47.51(3) . . . no
Fe1 As2 Cu3 Cl2 -21.73(11) . . . no
Fe1 As2 Cu3 Cl3 118.77(5) . . . no
Fe1 As2 Cu3 As2 -147.62(3) . . 3_577 no
Cu3 As2 Cu3 As3 100.11(3) 3_577 . . no
Cu3 As2 Cu3 Cl2 125.89(10) 3_577 . . no
Cu3 As2 Cu3 Cl3 -93.61(5) 3_577 . . no
Cu3 As2 Cu3 As2 0.02(9) 3_577 . 3_577 no
As1 As2 Fe1 As3 138.52(4) . . . no
As1 As2 Fe1 As4 100.22(4) . . . no
As1 As2 Fe1 As5 42.16(3) . . . no
As1 As2 Fe1 C1 -86.26(13) . . . no
As1 As2 Fe1 C2 -126.25(16) . . . no
As1 As2 Fe1 C3 -153.78(18) . . . no
As1 As2 Fe1 C5 -63.24(18) . . . no
As3 As2 Fe1 As1 -138.52(4) . . . no
As3 As2 Fe1 As4 -38.30(3) . . . no
As3 As2 Fe1 As5 -96.36(4) . . . no
As3 As2 Fe1 C1 135.22(14) . . . no
As3 As2 Fe1 C2 95.23(16) . . . no
As3 As2 Fe1 C3 67.70(18) . . . no
As3 As2 Fe1 C5 158.24(18) . . . no
Cu3 As2 Fe1 As1 -90.94(4) . . . no
Cu3 As2 Fe1 As3 47.59(3) . . . no
Cu3 As2 Fe1 As4 9.29(4) . . . no
Cu3 As2 Fe1 As5 -48.78(4) . . . no
Cu3 As2 Fe1 C1 -177.19(13) . . . no
Cu3 As2 Fe1 C2 142.81(16) . . . no
Cu3 As2 Fe1 C3 115.28(18) . . . no
Cu3 As2 Fe1 C5 -154.17(18) . . . no
Cu3 As2 Fe1 As1 161.12(6) 3_577 . . no
Cu3 As2 Fe1 As3 -60.36(6) 3_577 . . no
Cu3 As2 Fe1 As4 -98.66(6) 3_577 . . no
Cu3 As2 Fe1 As5 -156.72(5) 3_577 . . no
Cu3 As2 Fe1 C1 74.86(14) 3_577 . . no
Cu3 As2 Fe1 C2 34.86(17) 3_577 . . no
Cu3 As2 Fe1 C3 7.3(2) 3_577 . . no
Cu3 As2 Fe1 C5 97.88(19) 3_577 . . no
As1 As2 Cu3 As2 -104.02(7) . 3_577 3_577 no
As1 As2 Cu3 As3 -46.64(7) . 3_577 3_577 no
As1 As2 Cu3 Cl2 51.33(8) . 3_577 3_577 no
As1 As2 Cu3 Cl3 157.88(7) . 3_577 3_577 no
As3 As2 Cu3 As2 60.70(4) . 3_577 3_577 no
As3 As2 Cu3 As3 118.07(4) . 3_577 3_577 no
As3 As2 Cu3 Cl2 -143.95(5) . 3_577 3_577 no
As3 As2 Cu3 Cl3 -37.41(5) . 3_577 3_577 no
Cu3 As2 Cu3 As2 -0.02(8) . 3_577 3_577 no
Cu3 As2 Cu3 As3 57.38(4) . 3_577 3_577 no
Cu3 As2 Cu3 Cl2 155.35(5) . 3_577 3_577 no
Cu3 As2 Cu3 Cl3 -98.10(5) . 3_577 3_577 no
Fe1 As2 Cu3 As2 110.96(6) . 3_577 3_577 no
Fe1 As2 Cu3 As3 168.33(5) . 3_577 3_577 no
Fe1 As2 Cu3 Cl2 -93.69(7) . 3_577 3_577 no
Fe1 As2 Cu3 Cl3 12.86(7) . 3_577 3_577 no
As2 As3 As4 As5 3.25(4) . . . no
As2 As3 As4 Cu2 68.29(4) . . . no
As2 As3 As4 Fe1 -42.47(3) . . . no
As2 As3 As4 Cu2 172.77(4) . . 3_677 no
Cu3 As3 As4 As5 -57.07(4) . . . no
Cu3 As3 As4 Cu2 7.97(4) . . . no
Cu3 As3 As4 Fe1 -102.79(3) . . . no
Cu3 As3 As4 Cu2 112.44(4) . . 3_677 no
Fe1 As3 As4 As5 45.72(3) . . . no
Fe1 As3 As4 Cu2 110.76(4) . . . no
Fe1 As3 As4 Cu2 -144.76(5) . . 3_677 no
As2 As3 Cu3 Cl2 -167.61(5) . . . no
As2 As3 Cu3 Cl3 -30.94(11) . . . no
As2 As3 Cu3 As2 83.99(4) . . 3_577 no
As4 As3 Cu3 As2 109.24(3) . . . no
As4 As3 Cu3 Cl2 -58.37(5) . . . no
As4 As3 Cu3 Cl3 78.30(12) . . . no
As4 As3 Cu3 As2 -166.78(3) . . 3_577 no
Fe1 As3 Cu3 As2 48.74(4) . . . no
Fe1 As3 Cu3 Cl2 -118.87(5) . . . no
Fe1 As3 Cu3 Cl3 17.80(12) . . . no
Fe1 As3 Cu3 As2 132.73(4) . . 3_577 no
As2 As3 Fe1 As1 34.34(3) . . . no
As2 As3 Fe1 As4 133.54(3) . . . no
As2 As3 Fe1 As5 92.67(4) . . . no
As2 As3 Fe1 C1 -70.22(19) . . . no
As2 As3 Fe1 C2 -92.06(16) . . . no
As2 As3 Fe1 C3 -131.78(16) . . . no
As2 As3 Fe1 C4 -158.40(18) . . . no
As4 As3 Fe1 As1 -99.20(4) . . . no
As4 As3 Fe1 As2 -133.54(3) . . . no
As4 As3 Fe1 As5 -40.87(3) . . . no
As4 As3 Fe1 C1 156.24(19) . . . no
As4 As3 Fe1 C2 134.40(16) . . . no
As4 As3 Fe1 C3 94.68(16) . . . no
As4 As3 Fe1 C4 68.05(18) . . . no
Cu3 As3 Fe1 As1 -13.62(4) . . . no
Cu3 As3 Fe1 As2 -47.96(4) . . . no
Cu3 As3 Fe1 As4 85.59(4) . . . no
Cu3 As3 Fe1 As5 44.71(4) . . . no
Cu3 As3 Fe1 C1 -118.18(19) . . . no
Cu3 As3 Fe1 C2 -140.02(16) . . . no
Cu3 As3 Fe1 C3 -179.74(16) . . . no
Cu3 As3 Fe1 C4 153.64(18) . . . no
As3 As4 As5 As1 -9.21(4) . . . no
As3 As4 As5 Cu1 55.66(4) . . . no
As3 As4 As5 Cu2 91.61(4) . . . no
As3 As4 As5 Fe1 -45.18(3) . . . no
Cu2 As4 As5 As1 -100.82(4) . . . no
Cu2 As4 As5 Cu1 -35.94(4) . . . no
Cu2 As4 As5 Fe1 -136.79(4) . . . no
Fe1 As4 As5 As1 35.97(3) . . . no
Fe1 As4 As5 Cu1 100.84(4) . . . no
Fe1 As4 As5 Cu2 136.79(4) . . . no
Cu2 As4 As5 As1 177.96(3) 3_677 . . no
Cu2 As4 As5 Cu1 -117.16(4) 3_677 . . no
Cu2 As4 As5 Cu2 -81.22(4) 3_677 . . no
Cu2 As4 As5 Fe1 142.00(4) 3_677 . . no
As3 As4 Cu2 As5 -104.80(4) . . . no
As3 As4 Cu2 Cl1 -121.87(11) . . . no
As3 As4 Cu2 Cl2 42.38(5) . . . no
As3 As4 Cu2 As4 141.87(3) . . 3_677 no
As5 As4 Cu2 Cl1 -17.07(11) . . . no
As5 As4 Cu2 Cl2 147.18(5) . . . no
As5 As4 Cu2 As4 -113.33(3) . . 3_677 no
Fe1 As4 Cu2 As5 -41.38(4) . . . no
Fe1 As4 Cu2 Cl1 -58.44(12) . . . no
Fe1 As4 Cu2 Cl2 105.81(5) . . . no
Fe1 As4 Cu2 As4 -154.71(4) . . 3_677 no
Cu2 As4 Cu2 As5 113.33(3) 3_677 . . no
Cu2 As4 Cu2 Cl1 96.27(12) 3_677 . . no
Cu2 As4 Cu2 Cl2 -99.49(5) 3_677 . . no
Cu2 As4 Cu2 As4 0.00(5) 3_677 . 3_677 no
As3 As4 Fe1 As1 95.73(4) . . . no
As3 As4 Fe1 As2 38.07(3) . . . no
As3 As4 Fe1 As5 129.93(3) . . . no
As3 As4 Fe1 C1 -123.8(4) . . . no
As3 As4 Fe1 C2 -69.5(2) . . . no
As3 As4 Fe1 C3 -90.92(15) . . . no
As3 As4 Fe1 C4 -130.14(14) . . . no
As3 As4 Fe1 C5 -156.41(15) . . . no
As5 As4 Fe1 As1 -34.21(3) . . . no
As5 As4 Fe1 As2 -91.87(4) . . . no
As5 As4 Fe1 As3 -129.93(3) . . . no
As5 As4 Fe1 C1 106.2(4) . . . no
As5 As4 Fe1 C2 160.6(2) . . . no
As5 As4 Fe1 C3 139.15(15) . . . no
As5 As4 Fe1 C4 99.93(14) . . . no
As5 As4 Fe1 C5 73.65(15) . . . no
Cu2 As4 Fe1 As1 7.38(5) . . . no
Cu2 As4 Fe1 As2 -50.28(4) . . . no
Cu2 As4 Fe1 As3 -88.34(4) . . . no
Cu2 As4 Fe1 As5 41.59(4) . . . no
Cu2 As4 Fe1 C1 147.8(4) . . . no
Cu2 As4 Fe1 C2 -157.8(2) . . . no
Cu2 As4 Fe1 C3 -179.26(15) . . . no
Cu2 As4 Fe1 C4 141.52(14) . . . no
Cu2 As4 Fe1 C5 115.25(15) . . . no
Cu2 As4 Fe1 As1 -124.31(5) 3_677 . . no
Cu2 As4 Fe1 As2 178.03(5) 3_677 . . no
Cu2 As4 Fe1 As3 139.97(5) 3_677 . . no
Cu2 As4 Fe1 As5 -90.10(5) 3_677 . . no
Cu2 As4 Fe1 C1 16.1(4) 3_677 . . no
Cu2 As4 Fe1 C2 70.5(2) 3_677 . . no
Cu2 As4 Fe1 C3 49.05(16) 3_677 . . no
Cu2 As4 Fe1 C4 9.83(15) 3_677 . . no
Cu2 As4 Fe1 C5 -16.44(16) 3_677 . . no
As3 As4 Cu2 As4 -106.82(4) . 3_677 3_677 no
As3 As4 Cu2 As5 -52.31(5) . 3_677 3_677 no
As3 As4 Cu2 Cl1 45.55(6) . 3_677 3_677 no
As3 As4 Cu2 Cl2 156.65(5) . 3_677 3_677 no
As5 As4 Cu2 As4 62.39(4) . 3_677 3_677 no
As5 As4 Cu2 As5 116.89(4) . 3_677 3_677 no
As5 As4 Cu2 Cl1 -145.25(5) . 3_677 3_677 no
As5 As4 Cu2 Cl2 -34.15(5) . 3_677 3_677 no
Cu2 As4 Cu2 As4 0.00(4) . 3_677 3_677 no
Cu2 As4 Cu2 As5 54.51(4) . 3_677 3_677 no
Cu2 As4 Cu2 Cl1 152.36(5) . 3_677 3_677 no
Cu2 As4 Cu2 Cl2 -96.54(5) . 3_677 3_677 no
Fe1 As4 Cu2 As4 136.32(5) . 3_677 3_677 no
Fe1 As4 Cu2 As5 -169.18(5) . 3_677 3_677 no
Fe1 As4 Cu2 Cl1 -71.32(7) . 3_677 3_677 no
Fe1 As4 Cu2 Cl2 39.79(7) . 3_677 3_677 no
As1 As5 Cu1 Cl1 176.48(5) . . . no
As1 As5 Cu1 Cl3 71.47(6) . . . no
As1 As5 Cu1 N1 -77.85(15) . . . no
As4 As5 Cu1 As1 -99.33(4) . . . no
As4 As5 Cu1 Cl1 77.15(5) . . . no
As4 As5 Cu1 Cl3 -27.86(7) . . . no
As4 As5 Cu1 N1 -177.18(15) . . . no
Cu2 As5 Cu1 As1 -133.82(4) . . . no
Cu2 As5 Cu1 Cl1 42.66(4) . . . no
Cu2 As5 Cu1 Cl3 -62.35(6) . . . no
Cu2 As5 Cu1 N1 148.33(15) . . . no
Fe1 As5 Cu1 As1 -35.40(4) . . . no
Fe1 As5 Cu1 Cl1 141.08(5) . . . no
Fe1 As5 Cu1 Cl3 36.07(7) . . . no
Fe1 As5 Cu1 N1 -113.26(15) . . . no
As1 As5 Cu2 As4 100.51(4) . . . no
As1 As5 Cu2 Cl1 -87.38(5) . . . no
As1 As5 Cu2 Cl2 43.56(8) . . . no
As1 As5 Cu2 As4 175.54(3) . . 3_677 no
As4 As5 Cu2 Cl1 172.11(6) . . . no
As4 As5 Cu2 Cl2 -56.95(7) . . . no
As4 As5 Cu2 As4 75.03(3) . . 3_677 no
Cu1 As5 Cu2 As4 142.01(4) . . . no
Cu1 As5 Cu2 Cl1 -45.87(5) . . . no
Cu1 As5 Cu2 Cl2 85.06(8) . . . no
Cu1 As5 Cu2 As4 -142.96(4) . . 3_677 no
Fe1 As5 Cu2 As4 37.87(4) . . . no
Fe1 As5 Cu2 Cl1 -150.02(5) . . . no
Fe1 As5 Cu2 Cl2 -19.08(8) . . . no
Fe1 As5 Cu2 As4 112.89(4) . . 3_677 no
As1 As5 Fe1 As2 -41.58(3) . . . no
As1 As5 Fe1 As3 -98.90(4) . . . no
As1 As5 Fe1 As4 -139.65(4) . . . no
As1 As5 Fe1 C1 65.52(19) . . . no
As1 As5 Fe1 C3 156.2(2) . . . no
As1 As5 Fe1 C4 133.33(15) . . . no
As1 As5 Fe1 C5 93.52(15) . . . no
As4 As5 Fe1 As1 139.65(4) . . . no
As4 As5 Fe1 As2 98.07(4) . . . no
As4 As5 Fe1 As3 40.75(3) . . . no
As4 As5 Fe1 C1 -154.83(19) . . . no
As4 As5 Fe1 C3 -64.1(2) . . . no
As4 As5 Fe1 C4 -87.02(15) . . . no
As4 As5 Fe1 C5 -126.84(15) . . . no
Cu1 As5 Fe1 As1 35.87(4) . . . no
Cu1 As5 Fe1 As2 -5.70(4) . . . no
Cu1 As5 Fe1 As3 -63.02(4) . . . no
Cu1 As5 Fe1 As4 -103.78(4) . . . no
Cu1 As5 Fe1 C1 101.40(19) . . . no
Cu1 As5 Fe1 C3 -167.9(2) . . . no
Cu1 As5 Fe1 C4 169.21(15) . . . no
Cu1 As5 Fe1 C5 129.39(15) . . . no
Cu2 As5 Fe1 As1 102.01(4) . . . no
Cu2 As5 Fe1 As2 60.43(4) . . . no
Cu2 As5 Fe1 As3 3.11(4) . . . no
Cu2 As5 Fe1 As4 -37.64(4) . . . no
Cu2 As5 Fe1 C1 167.53(19) . . . no
Cu2 As5 Fe1 C3 -101.8(2) . . . no
Cu2 As5 Fe1 C4 -124.66(15) . . . no
Cu2 As5 Fe1 C5 -164.48(15) . . . no
As1 Cu1 Cl1 Cu2 -40.67(10) . . . no
As5 Cu1 Cl1 Cu2 -46.39(4) . . . no
Cl3 Cu1 Cl1 Cu2 87.72(5) . . . no
N1 Cu1 Cl1 Cu2 -163.00(14) . . . no
N1 Cu1 Cl3 Cu3 160.92(14) . . . no
Cl1 Cu1 Cl3 Cu3 -92.66(5) . . . no
As1 Cu1 Cl3 Cu3 63.20(5) . . . no
As5 Cu1 Cl3 Cu3 9.71(8) . . . no
As5 Cu2 Cl1 Cu1 46.72(4) . . . no
Cl2 Cu2 Cl1 Cu1 -102.24(6) . . . no
As4 Cu2 Cl1 Cu1 155.65(4) 3_677 . . no
As4 Cu2 Cl2 Cu3 -73.48(4) . . . no
As4 Cu2 Cl1 Cu1 61.10(12) . . . no
As5 Cu2 Cl2 Cu3 -28.17(8) . . . no
Cl1 Cu2 Cl2 Cu3 98.81(6) . . . no
As4 Cu2 Cl2 Cu3 -162.42(4) 3_677 . . no
As3 Cu3 Cl2 Cu2 81.60(4) . . . no
Cl3 Cu3 Cl2 Cu2 -79.50(6) . . . no
As2 Cu3 Cl2 Cu2 -178.18(4) 3_577 . . no
As2 Cu3 Cl2 Cu2 59.90(10) . . . no
As2 Cu3 Cl3 Cu1 -73.84(5) . . . no
As3 Cu3 Cl3 Cu1 -47.74(13) . . . no
Cl2 Cu3 Cl3 Cu1 87.32(6) . . . no
As2 Cu3 Cl3 Cu1 -163.65(4) 3_577 . . no
As1 Fe1 C1 C2 -144.2(3) . . . no
As2 Fe1 C1 C2 -88.0(3) . . . no
As3 Fe1 C1 C2 -35.2(4) . . . no
As4 Fe1 C1 C2 74.0(5) . . . no
As5 Fe1 C1 C2 165.8(3) . . . no
C3 Fe1 C1 C2 37.9(3) . . . no
C4 Fe1 C1 C2 80.8(3) . . . no
C5 Fe1 C1 C2 118.6(4) . . . no
As1 Fe1 C1 C5 97.2(3) . . . no
As2 Fe1 C1 C5 153.4(2) . . . no
As3 Fe1 C1 C5 -153.8(2) . . . no
As4 Fe1 C1 C5 -44.6(5) . . . no
As5 Fe1 C1 C5 47.2(3) . . . no
C2 Fe1 C1 C5 -118.6(4) . . . no
C3 Fe1 C1 C5 -80.7(3) . . . no
C4 Fe1 C1 C5 -37.8(3) . . . no
As1 Fe1 C1 C6 -23.6(5) . . . no
As2 Fe1 C1 C6 32.5(5) . . . no
As3 Fe1 C1 C6 85.3(5) . . . no
As4 Fe1 C1 C6 -165.5(4) . . . no
As5 Fe1 C1 C6 -73.6(6) . . . no
C2 Fe1 C1 C6 120.5(7) . . . no
C3 Fe1 C1 C6 158.4(6) . . . no
C4 Fe1 C1 C6 -158.6(6) . . . no
C5 Fe1 C1 C6 -120.9(6) . . . no
C1 Fe1 C5 C10 120.8(6) . . . no
C2 Fe1 C5 C10 158.6(6) . . . no
C3 Fe1 C5 C10 -158.0(6) . . . no
C4 Fe1 C5 C10 -120.8(7) . . . no
C1 Fe1 C3 C8 -159.4(6) . . . no
C2 Fe1 C3 C8 -121.4(7) . . . no
C4 Fe1 C3 C8 119.8(7) . . . no
C5 Fe1 C3 C8 157.4(6) . . . no
As1 Fe1 C2 C3 162.4(2) . . . no
As2 Fe1 C2 C3 -144.4(3) . . . no
As3 Fe1 C2 C3 -87.3(3) . . . no
As4 Fe1 C2 C3 -34.8(4) . . . no
C1 Fe1 C2 C3 118.2(5) . . . no
C4 Fe1 C2 C3 37.3(3) . . . no
C5 Fe1 C2 C3 80.7(3) . . . no
As1 Fe1 C3 C2 -43.5(6) . . . no
As1 Fe1 C2 C1 44.3(4) . . . no
As2 Fe1 C2 C1 97.5(3) . . . no
As3 Fe1 C2 C1 154.6(3) . . . no
As4 Fe1 C2 C1 -152.9(3) . . . no
C3 Fe1 C2 C1 -118.2(5) . . . no
C4 Fe1 C2 C1 -80.9(3) . . . no
C5 Fe1 C2 C1 -37.5(3) . . . no
C5 Fe1 C4 C9 120.8(6) . . . no
As1 Fe1 C3 C4 75.3(5) . . . no
As2 Fe1 C3 C4 164.9(3) . . . no
As3 Fe1 C3 C4 -144.3(3) . . . no
As4 Fe1 C3 C4 -86.9(3) . . . no
As5 Fe1 C3 C4 -37.3(4) . . . no
C1 Fe1 C3 C4 80.8(3) . . . no
As1 Fe1 C2 C7 -75.7(6) . . . no
As2 Fe1 C2 C7 -22.5(5) . . . no
As3 Fe1 C2 C7 34.6(5) . . . no
As4 Fe1 C2 C7 87.1(5) . . . no
C1 Fe1 C2 C7 -120.0(7) . . . no
C3 Fe1 C2 C7 121.9(7) . . . no
C4 Fe1 C2 C7 159.2(6) . . . no
C5 Fe1 C2 C7 -157.5(6) . . . no
C5 Fe1 C3 C2 -81.2(3) . . . no
C2 Fe1 C4 C3 -37.7(3) . . . no
C5 Fe1 C4 C3 -118.9(4) . . . no
As1 Fe1 C4 C5 -32.8(4) . . . no
As3 Fe1 C4 C5 163.9(2) . . . no
As4 Fe1 C4 C5 -144.8(3) . . . no
As5 Fe1 C4 C5 -87.5(3) . . . no
C2 Fe1 C3 C4 118.8(4) . . . no
C5 Fe1 C3 C4 37.5(3) . . . no
As2 Fe1 C3 C2 46.1(4) . . . no
As3 Fe1 C3 C2 96.9(3) . . . no
As4 Fe1 C3 C2 154.3(3) . . . no
As5 Fe1 C3 C2 -156.0(3) . . . no
C1 Fe1 C3 C2 -38.0(3) . . . no
C4 Fe1 C3 C2 -118.8(4) . . . no
C3 Fe1 C4 C9 -120.3(6) . . . no
C3 Fe1 C5 C1 81.2(3) . . . no
C4 Fe1 C5 C1 118.4(4) . . . no
As1 Fe1 C5 C4 155.9(3) . . . no
As2 Fe1 C5 C4 -155.8(2) . . . no
As4 Fe1 C5 C4 43.9(3) . . . no
As5 Fe1 C5 C4 98.3(3) . . . no
C1 Fe1 C4 C5 37.6(3) . . . no
C2 Fe1 C4 C5 81.3(3) . . . no
As1 Fe1 C3 C8 -164.9(4) . . . no
As2 Fe1 C3 C8 -75.3(6) . . . no
As3 Fe1 C3 C8 -24.5(6) . . . no
As4 Fe1 C3 C8 32.9(6) . . . no
As5 Fe1 C3 C8 82.5(6) . . . no
C2 Fe1 C4 C9 -158.0(6) . . . no
C1 Fe1 C4 C3 -81.3(3) . . . no
C2 Fe1 C5 C4 -80.6(3) . . . no
C3 Fe1 C4 C5 118.9(4) . . . no
As1 Fe1 C5 C1 -85.7(3) . . . no
As1 Fe1 C4 C3 -151.7(3) . . . no
As3 Fe1 C4 C3 45.0(4) . . . no
As4 Fe1 C4 C3 96.3(3) . . . no
C1 Fe1 C5 C4 -118.4(4) . . . no
C2 Fe1 C5 C1 37.8(3) . . . no
As5 Fe1 C5 C1 -143.3(2) . . . no
C3 Fe1 C5 C4 -37.2(3) . . . no
As1 Fe1 C4 C9 88.0(5) . . . no
As3 Fe1 C4 C9 -75.4(5) . . . no
As4 Fe1 C4 C9 -24.1(5) . . . no
As5 Fe1 C4 C3 153.6(3) . . . no
C1 Fe1 C4 C9 158.4(5) . . . no
As5 Fe1 C5 C10 -22.6(5) . . . no
As2 Fe1 C5 C10 83.4(6) . . . no
As5 Fe1 C4 C9 33.3(5) . . . no
As1 Fe1 C5 C10 35.1(5) . . . no
As4 Fe1 C5 C10 -76.9(5) . . . no
As4 Fe1 C5 C1 162.3(2) . . . no
As2 Fe1 C5 C1 -37.4(3) . . . no
C2 C1 C5 C10 176.8(5) . . . no
C2 C1 C5 C4 0.3(5) . . . no
C5 C1 C2 C3 -0.2(5) . . . no
C2 C1 C5 Fe1 -60.3(3) . . . no
C6 C1 C5 C4 -173.9(5) . . . no
C6 C1 C2 Fe1 -125.5(5) . . . no
C6 C1 C5 Fe1 125.6(5) . . . no
C6 C1 C2 C7 -1.2(8) . . . no
C6 C1 C2 C3 174.1(5) . . . no
Fe1 C1 C2 C7 124.3(5) . . . no
C5 C1 C2 Fe1 60.3(3) . . . no
C6 C1 C5 C10 2.6(8) . . . no
C5 C1 C2 C7 -175.5(5) . . . no
Fe1 C1 C5 C10 -122.9(5) . . . no
Fe1 C1 C5 C4 60.6(3) . . . no
Fe1 C1 C2 C3 -60.4(3) . . . no
C7 C2 C3 Fe1 -124.4(6) . . . no
C1 C2 C3 C8 -175.3(5) . . . no
C7 C2 C3 C4 175.1(5) . . . no
C1 C2 C3 C4 -0.1(5) . . . no
C7 C2 C3 C8 0.0(8) . . . no
Fe1 C2 C3 C4 -60.5(3) . . . no
C1 C2 C3 Fe1 60.4(3) . . . no
Fe1 C2 C3 C8 124.4(5) . . . no
C2 C3 C4 Fe1 60.3(3) . . . no
Fe1 C3 C4 C9 125.6(5) . . . no
C8 C3 C4 C9 1.1(8) . . . no
C2 C3 C4 C5 0.3(5) . . . no
C2 C3 C4 C9 -174.1(5) . . . no
C8 C3 C4 Fe1 -124.4(5) . . . no
C8 C3 C4 C5 175.5(5) . . . no
Fe1 C3 C4 C5 -60.0(3) . . . no
Fe1 C4 C5 C1 -60.6(3) . . . no
Fe1 C4 C5 C10 122.9(5) . . . no
C3 C4 C5 Fe1 60.2(3) . . . no
C3 C4 C5 C1 -0.4(5) . . . no
C3 C4 C5 C10 -176.9(5) . . . no
C9 C4 C5 Fe1 -125.4(5) . . . no
C9 C4 C5 C1 174.0(5) . . . no
C9 C4 C5 C10 -2.5(8) . . . no
